data_2212491
loop_
_publ_author_name
'Noriko, Kasuga C.'
'Hiroshi, Kato'
'Masafumi, Kurihara'
'Masanori, Yumita'
'Kazuo, Yamaguchi'

_publ_section_title
;Dipotassium salt of a double-armed terephthalic acid derivative: dipotassium
 2,5-bis(2-{2-[2-(2-{2-[2-(2-hydroxyethoxy)phenoxy]ethoxy}phenoxy)ethoxy]phenoxy}methyl)terephthalate
 methanol tetrasolvate
;
_journal_coeditor_code BT2272
_journal_issue 3
_journal_name_full 'Acta Crystallographica Section E'
_journal_page_first m924
_journal_page_last m926
_journal_paper_doi 10.1107/S1600536807008239
_journal_volume 63
_journal_year 2007
_chemical_formula_iupac '2K +, C58 H56 O18 2-, 4C H4 O'
_chemical_formula_moiety '2(K +), C58 H56 O18 2-, 4(C H4 O)'
_chemical_formula_sum 'C62 H72 K2 O22'
_chemical_formula_weight 1247.40
_chemical_name_systematic
;
dipotassium 2,5-bis[(2-{2-[2-(2-{2-[2-(2-
hydroxyethoxy)phenoxy]ethoxy}phenoxy)ethoxy]phenoxy}methyl)terephthalate
methanol tetrasolvate
;
_space_group_IT_number 14
_symmetry_cell_setting monoclinic
_symmetry_space_group_name_Hall '-P 2ybc'
_symmetry_space_group_name_H-M 'P 1 21/c 1'
_atom_sites_solution_hydrogens geom
_atom_sites_solution_primary direct
_atom_sites_solution_secondary difmap
_audit_creation_method SHELXL-97
_cell_angle_alpha 90.00
_cell_angle_beta 107.589(4)
_cell_angle_gamma 90.00
_cell_formula_units_Z 2
_cell_length_a 10.199(4)
_cell_length_b 19.874(4)
_cell_length_c 15.386(5)
_cell_measurement_reflns_used 257
_cell_measurement_temperature 173
_cell_measurement_theta_max 27.5
_cell_measurement_theta_min 3.0
_cell_volume 2972.9(16)
_computing_cell_refinement CrystalClear
_computing_data_collection 'CrystalClear (Rigaku, 2000)'
_computing_data_reduction CrystalClear
_computing_molecular_graphics 'ORTEP-3 (Farrugia, 1997)'
_computing_publication_material 'WinGX (Farrugia, 1999)'
_computing_structure_refinement 'SHELXL97 (Sheldrick, 1997)'
_computing_structure_solution 'SIR97 (Altomare <i>et al.</i>,  1999)'
_diffrn_ambient_temperature 173
_diffrn_detector_area_resol_mean 7.31
_diffrn_measured_fraction_theta_full 0.982
_diffrn_measured_fraction_theta_max 0.982
_diffrn_measurement_device_type 'Rigaku Mercury CCD'
_diffrn_measurement_method \w
_diffrn_radiation_monochromator graphite
_diffrn_radiation_source 'fine-focus sealed tube'
_diffrn_radiation_type MoK\a
_diffrn_radiation_wavelength 0.71073
_diffrn_reflns_av_R_equivalents 0.0782
_diffrn_reflns_av_sigmaI/netI 0.0767
_diffrn_reflns_limit_h_max 13
_diffrn_reflns_limit_h_min -13
_diffrn_reflns_limit_k_max 25
_diffrn_reflns_limit_k_min -25
_diffrn_reflns_limit_l_max 17
_diffrn_reflns_limit_l_min -19
_diffrn_reflns_number 30384
_diffrn_reflns_theta_full 27.48
_diffrn_reflns_theta_max 27.48
_diffrn_reflns_theta_min 3.02
_diffrn_standards_number 0
_exptl_absorpt_coefficient_mu 0.240
_exptl_absorpt_correction_T_max 0.953
_exptl_absorpt_correction_T_min 0.937
_exptl_absorpt_correction_type numerical
_exptl_absorpt_process_details '(ABSCOR; Higashi, 1999)'
_exptl_crystal_colour colorless
_exptl_crystal_density_diffrn 1.394
_exptl_crystal_density_method 'not measured'
_exptl_crystal_description prism
_exptl_crystal_F_000 1316
_exptl_crystal_size_max 0.41
_exptl_crystal_size_mid 0.39
_exptl_crystal_size_min 0.37
_refine_diff_density_max 0.384
_refine_diff_density_min -0.554
_refine_ls_extinction_method none
_refine_ls_goodness_of_fit_ref 1.033
_refine_ls_hydrogen_treatment constr
_refine_ls_matrix_type full
_refine_ls_number_parameters 389
_refine_ls_number_reflns 6682
_refine_ls_number_restraints 1
_refine_ls_restrained_S_all 1.034
_refine_ls_R_factor_all 0.0589
_refine_ls_R_factor_gt 0.0507
_refine_ls_shift/su_max 0.000
_refine_ls_shift/su_mean 0.001
_refine_ls_structure_factor_coef Fsqd
_refine_ls_weighting_details 'calc w=1/[\s^2^(Fo^2^)+(0.0712P)^2^] where P=(Fo^2^+2Fc^2^)/3'
_refine_ls_weighting_scheme calc
_refine_ls_wR_factor_gt 0.1310
_refine_ls_wR_factor_ref 0.1375
_reflns_number_gt 5390
_reflns_number_total 6682
_reflns_threshold_expression I>2\s(I)
_cod_data_source_file bt2272.cif
_cod_data_source_block I
_cod_original_sg_symbol_H-M 'P 21/c'
_cod_database_code 2212491
_cod_database_fobs_code 2212491

loop_
_symmetry_equiv_pos_as_xyz
'x, y, z'
'-x, y+1/2, -z+1/2'
'-x, -y, -z'
'x, -y-1/2, z-1/2'

loop_
_atom_site_type_symbol
_atom_site_label
_atom_site_fract_x
_atom_site_fract_y
_atom_site_fract_z
_atom_site_U_iso_or_equiv
_atom_site_adp_type
_atom_site_calc_flag
_atom_site_refinement_flags
_atom_site_occupancy
C C4 0.53371(16) 0.47564(8) 0.32001(10) 0.0183(3) Uani d D 1
C C5 0.51194(16) 0.48834(8) 0.41241(10) 0.0168(3) Uani d D 1
C C6 0.61518(16) 0.52112(8) 0.47928(11) 0.0174(3) Uani d . 1
H H6 0.6948 0.5359 0.4649 0.021 Uiso calc R 1
C C10 0.39370(16) 0.46688(8) 0.43350(10) 0.0171(3) Uani d . 1
C C11 0.26939(16) 0.43898(8) 0.36216(11) 0.0186(3) Uani d . 1
H H11A 0.1853 0.4514 0.3779 0.022 Uiso calc R 1
H H11B 0.2631 0.4594 0.3024 0.022 Uiso calc R 1
C C13 0.17254(16) 0.33943(8) 0.28420(10) 0.0183(3) Uani d . 1
C C14 0.05860(17) 0.37497(9) 0.23223(11) 0.0214(3) Uani d . 1
H H14 0.0495 0.4214 0.2441 0.026 Uiso calc R 1
C C15 -0.04245(18) 0.34315(10) 0.16278(12) 0.0281(4) Uani d . 1
H H15 -0.1199 0.3678 0.1273 0.034 Uiso calc R 1
C C16 -0.02996(19) 0.27608(10) 0.14574(12) 0.0294(4) Uani d . 1
H H16 -0.0998 0.2543 0.0990 0.035 Uiso calc R 1
C C17 0.08432(18) 0.23965(9) 0.19646(12) 0.0259(4) Uani d . 1
H H17 0.0924 0.1933 0.1839 0.031 Uiso calc R 1
C C18 0.18622(16) 0.27094(8) 0.26523(11) 0.0202(3) Uani d . 1
C C20 0.31863(18) 0.16960(9) 0.29730(12) 0.0246(4) Uani d . 1
H H20A 0.3188 0.1654 0.2332 0.030 Uiso calc R 1
H H20B 0.2399 0.1435 0.3044 0.030 Uiso calc R 1
C C21 0.45024(17) 0.14167(9) 0.35960(12) 0.0238(4) Uani d . 1
H H21A 0.4534 0.1486 0.4239 0.029 Uiso calc R 1
H H21B 0.4553 0.0927 0.3491 0.029 Uiso calc R 1
C C23 0.69082(17) 0.14235(9) 0.36907(11) 0.0216(4) Uani d . 1
C C24 0.70781(19) 0.07355(10) 0.37581(12) 0.0288(4) Uani d . 1
H H24 0.6296 0.0450 0.3634 0.035 Uiso calc R 1
C C25 0.8394(2) 0.04561(10) 0.40072(13) 0.0323(4) Uani d . 1
H H25 0.8507 -0.0018 0.4060 0.039 Uiso calc R 1
C C26 0.9532(2) 0.08677(10) 0.41764(12) 0.0313(4) Uani d . 1
H H26 1.0428 0.0677 0.4357 0.038 Uiso calc R 1
C C27 0.93712(18) 0.15591(10) 0.40841(12) 0.0278(4) Uani d . 1
H H27 1.0157 0.1840 0.4185 0.033 Uiso calc R 1
C C28 0.80696(18) 0.18431(9) 0.38452(11) 0.0221(4) Uani d . 1
C C30 0.89521(18) 0.29588(9) 0.38044(13) 0.0261(4) Uani d . 1
H H30A 0.9403 0.2843 0.3338 0.031 Uiso calc R 1
H H30B 0.9638 0.2919 0.4415 0.031 Uiso calc R 1
C C31 0.83869(18) 0.36578(9) 0.36574(12) 0.0249(4) Uani d . 1
H H31A 0.9137 0.3978 0.3674 0.030 Uiso calc R 1
H H31B 0.7692 0.3689 0.3050 0.030 Uiso calc R 1
C C33 0.86058(17) 0.39870(8) 0.52102(11) 0.0198(3) Uani d . 1
C C34 0.99266(17) 0.42397(9) 0.54083(12) 0.0245(4) Uani d . 1
H H34 1.0349 0.4281 0.4939 0.029 Uiso calc R 1
C C35 1.06407(17) 0.44340(9) 0.62997(12) 0.0260(4) Uani d . 1
H H35 1.1547 0.4609 0.6435 0.031 Uiso calc R 1
C C36 1.00309(17) 0.43712(9) 0.69803(12) 0.0246(4) Uani d . 1
H H36 1.0507 0.4516 0.7581 0.030 Uiso calc R 1
C C37 0.87179(17) 0.40959(9) 0.67921(12) 0.0229(4) Uani d . 1
H H37 0.8312 0.4042 0.7268 0.027 Uiso calc R 1
C C38 0.80070(16) 0.39014(8) 0.59162(11) 0.0197(3) Uani d . 1
C C40 0.61937(19) 0.34039(9) 0.63854(12) 0.0269(4) Uani d . 1
H H40A 0.5970 0.3797 0.6710 0.032 Uiso calc R 1
H H40B 0.6884 0.3124 0.6829 0.032 Uiso calc R 1
C C41 0.4927(2) 0.30022(11) 0.59483(14) 0.0345(5) Uani d . 1
H H41A 0.4522 0.2844 0.6421 0.041 Uiso calc R 1
H H41B 0.4239 0.3290 0.5515 0.041 Uiso calc R 1
C C44 0.2953(2) 0.36317(14) 0.07751(16) 0.0509(6) Uani d . 1
H H44A 0.2734 0.3348 0.0229 0.061 Uiso calc R 1
H H44B 0.2729 0.4101 0.0597 0.061 Uiso calc R 1
H H44C 0.2413 0.3483 0.1169 0.061 Uiso calc R 1
C C45 0.6624(3) 0.47043(18) 0.09032(18) 0.0732(9) Uani d . 1
H H45A 0.6214 0.4255 0.0870 0.088 Uiso calc R 1
H H45B 0.7195 0.4726 0.0494 0.088 Uiso calc R 1
H H45C 0.5892 0.5042 0.0719 0.088 Uiso calc R 1
K K1 0.53871(4) 0.310178(18) 0.39454(2) 0.02173(12) Uani d . 1
O O2 0.49001(13) 0.42038(6) 0.28225(8) 0.0262(3) Uani d . 1
O O3 0.59570(12) 0.51969(6) 0.29043(8) 0.0263(3) Uani d . 1
O O12 0.27586(11) 0.36700(6) 0.35507(8) 0.0195(3) Uani d . 1
O O19 0.30345(12) 0.23902(6) 0.31797(8) 0.0240(3) Uani d . 1
O O22 0.56510(12) 0.17546(6) 0.34187(8) 0.0230(3) Uani d . 1
O O29 0.78066(12) 0.25172(6) 0.37330(9) 0.0264(3) Uani d . 1
O O32 0.77639(12) 0.38338(6) 0.43514(8) 0.0224(3) Uani d . 1
O O39 0.67183(12) 0.36219(6) 0.56629(8) 0.0227(3) Uani d . 1
O O42 0.52427(17) 0.24415(7) 0.54784(9) 0.0422(4) Uani d . 1
H H42 0.5133 0.2085 0.5741 0.051 Uiso calc R 1
O O43 0.43434(19) 0.35785(12) 0.12434(13) 0.0855(8) Uani d . 1
H H43 0.4524 0.3808 0.1723 0.103 Uiso calc R 1
O O46 0.73852(17) 0.48241(11) 0.17403(12) 0.0649(6) Uani d . 1
H H46 0.6876 0.4908 0.2066 0.078 Uiso calc R 1

loop_
_atom_site_aniso_label
_atom_site_aniso_U_11
_atom_site_aniso_U_22
_atom_site_aniso_U_33
_atom_site_aniso_U_12
_atom_site_aniso_U_13
_atom_site_aniso_U_23
C4 0.0149(7) 0.0220(8) 0.0173(8) 0.0015(6) 0.0037(6) 0.0010(6)
C5 0.0176(8) 0.0146(7) 0.0182(8) 0.0009(6) 0.0055(6) -0.0008(6)
C6 0.0153(7) 0.0163(8) 0.0217(8) -0.0006(6) 0.0073(6) -0.0003(6)
C10 0.0152(7) 0.0152(7) 0.0205(8) 0.0006(6) 0.0048(6) -0.0012(6)
C11 0.0166(8) 0.0186(8) 0.0206(8) -0.0010(6) 0.0054(6) -0.0029(6)
C13 0.0152(7) 0.0228(9) 0.0168(8) -0.0044(6) 0.0046(6) -0.0034(6)
C14 0.0195(8) 0.0219(9) 0.0221(8) -0.0015(6) 0.0052(6) -0.0023(7)
C15 0.0213(9) 0.0333(10) 0.0253(9) -0.0007(7) 0.0006(7) -0.0011(7)
C16 0.0234(9) 0.0324(10) 0.0266(9) -0.0063(7) -0.0015(7) -0.0065(8)
C17 0.0263(9) 0.0219(9) 0.0275(9) -0.0048(7) 0.0053(7) -0.0059(7)
C18 0.0169(8) 0.0203(8) 0.0228(8) -0.0021(6) 0.0052(6) -0.0021(6)
C20 0.0209(8) 0.0202(9) 0.0332(10) -0.0034(7) 0.0089(7) -0.0052(7)
C21 0.0230(9) 0.0198(8) 0.0313(9) -0.0028(7) 0.0126(7) 0.0006(7)
C23 0.0212(8) 0.0244(9) 0.0191(8) 0.0033(7) 0.0059(6) 0.0011(7)
C24 0.0276(9) 0.0275(10) 0.0326(10) 0.0019(7) 0.0108(8) 0.0055(8)
C25 0.0368(11) 0.0266(10) 0.0340(10) 0.0094(8) 0.0111(8) 0.0089(8)
C26 0.0268(10) 0.0372(11) 0.0272(10) 0.0106(8) 0.0040(7) 0.0033(8)
C27 0.0207(9) 0.0352(10) 0.0259(9) 0.0014(7) 0.0045(7) -0.0036(8)
C28 0.0225(9) 0.0244(9) 0.0196(8) 0.0015(7) 0.0067(6) -0.0016(7)
C30 0.0194(8) 0.0277(9) 0.0347(10) -0.0053(7) 0.0135(7) -0.0056(8)
C31 0.0264(9) 0.0289(9) 0.0237(9) -0.0052(7) 0.0142(7) -0.0009(7)
C33 0.0186(8) 0.0171(8) 0.0230(8) 0.0001(6) 0.0052(6) 0.0003(6)
C34 0.0208(8) 0.0240(9) 0.0298(9) -0.0021(7) 0.0093(7) 0.0019(7)
C35 0.0176(8) 0.0240(9) 0.0334(10) -0.0014(7) 0.0030(7) 0.0027(7)
C36 0.0216(9) 0.0214(9) 0.0253(9) 0.0011(7) -0.0011(7) -0.0014(7)
C37 0.0227(9) 0.0221(9) 0.0235(9) 0.0019(7) 0.0063(7) 0.0013(7)
C38 0.0170(8) 0.0163(8) 0.0256(9) 0.0000(6) 0.0060(6) -0.0004(6)
C40 0.0304(10) 0.0299(10) 0.0248(9) -0.0058(8) 0.0149(7) -0.0014(7)
C41 0.0342(11) 0.0406(12) 0.0348(11) -0.0114(9) 0.0195(9) -0.0037(9)
C44 0.0412(13) 0.0683(17) 0.0403(13) 0.0188(11) 0.0078(10) -0.0075(11)
C45 0.083(2) 0.087(2) 0.0461(15) 0.0304(17) 0.0155(14) -0.0070(15)
K1 0.01768(19) 0.0218(2) 0.0253(2) -0.00231(13) 0.00585(15) -0.00229(14)
O2 0.0315(7) 0.0271(7) 0.0219(6) -0.0067(5) 0.0109(5) -0.0071(5)
O3 0.0293(7) 0.0295(7) 0.0226(6) -0.0072(5) 0.0115(5) -0.0004(5)
O12 0.0155(5) 0.0183(6) 0.0219(6) -0.0021(4) 0.0017(4) -0.0037(5)
O19 0.0188(6) 0.0185(6) 0.0307(7) -0.0009(5) 0.0014(5) -0.0049(5)
O22 0.0175(6) 0.0205(6) 0.0321(7) 0.0003(5) 0.0093(5) 0.0032(5)
O29 0.0184(6) 0.0220(6) 0.0401(7) -0.0021(5) 0.0110(5) -0.0023(5)
O32 0.0193(6) 0.0279(7) 0.0213(6) -0.0031(5) 0.0080(5) -0.0031(5)
O39 0.0184(6) 0.0302(7) 0.0205(6) -0.0065(5) 0.0076(5) -0.0002(5)
O42 0.0672(11) 0.0318(8) 0.0359(8) -0.0207(7) 0.0278(7) -0.0068(6)
O43 0.0566(12) 0.1103(18) 0.0653(12) 0.0442(11) -0.0183(9) -0.0622(12)
O46 0.0403(9) 0.1091(17) 0.0516(10) -0.0128(10) 0.0236(8) -0.0358(10)

loop_
_atom_type_symbol
_atom_type_description
_atom_type_scat_dispersion_real
_atom_type_scat_dispersion_imag
_atom_type_scat_source
C C 0.0033 0.0016 'International Tables Vol C Tables 4.2.6.8 and 6.1.1.4'
H H 0.0000 0.0000 'International Tables Vol C Tables 4.2.6.8 and 6.1.1.4'
K K 0.2009 0.2494 'International Tables Vol C Tables 4.2.6.8 and 6.1.1.4'
O O 0.0106 0.0060 'International Tables Vol C Tables 4.2.6.8 and 6.1.1.4'

loop_
_geom_angle_atom_site_label_1
_geom_angle_atom_site_label_2
_geom_angle_atom_site_label_3
_geom_angle_site_symmetry_1
_geom_angle_site_symmetry_3
_geom_angle
O3 C4 O2 . . 126.38(15)
O3 C4 C5 . . 117.26(14)
O2 C4 C5 . . 116.33(14)
C6 C5 C10 . . 118.77(15)
C6 C5 C4 . . 118.42(14)
C10 C5 C4 . . 122.79(14)
C5 C6 C10 . 3_666 122.52(15)
C5 C6 H6 . . 118.7
C10 C6 H6 3_666 . 118.7
C6 C10 C5 3_666 . 118.71(14)
C6 C10 C11 3_666 . 118.60(14)
C5 C10 C11 . . 122.27(14)
O12 C11 C10 . . 111.90(12)
O12 C11 H11A . . 109.2
C10 C11 H11A . . 109.2
O12 C11 H11B . . 109.2
C10 C11 H11B . . 109.2
H11A C11 H11B . . 107.9
O12 C13 C14 . . 124.01(15)
O12 C13 C18 . . 116.60(14)
C14 C13 C18 . . 119.39(14)
C13 C14 C15 . . 120.50(16)
C13 C14 H14 . . 119.7
C15 C14 H14 . . 119.7
C16 C15 C14 . . 119.88(16)
C16 C15 H15 . . 120.1
C14 C15 H15 . . 120.1
C15 C16 C17 . . 120.53(16)
C15 C16 H16 . . 119.7
C17 C16 H16 . . 119.7
C18 C17 C16 . . 120.11(16)
C18 C17 H17 . . 119.9
C16 C17 H17 . . 119.9
O19 C18 C17 . . 123.99(15)
O19 C18 C13 . . 116.44(13)
C17 C18 C13 . . 119.57(15)
O19 C20 C21 . . 110.47(14)
O19 C20 H20A . . 109.6
C21 C20 H20A . . 109.6
O19 C20 H20B . . 109.6
C21 C20 H20B . . 109.6
H20A C20 H20B . . 108.1
O22 C21 C20 . . 109.09(14)
O22 C21 H21A . . 109.9
C20 C21 H21A . . 109.9
O22 C21 H21B . . 109.9
C20 C21 H21B . . 109.9
H21A C21 H21B . . 108.3
C24 C23 O22 . . 125.21(15)
C24 C23 C28 . . 119.62(16)
O22 C23 C28 . . 115.03(15)
C23 C24 C25 . . 120.28(18)
C23 C24 H24 . . 119.9
C25 C24 H24 . . 119.9
C26 C25 C24 . . 120.05(18)
C26 C25 H25 . . 120.0
C24 C25 H25 . . 120.0
C25 C26 C27 . . 120.15(17)
C25 C26 H26 . . 119.9
C27 C26 H26 . . 119.9
C28 C27 C26 . . 120.32(17)
C28 C27 H27 . . 119.8
C26 C27 H27 . . 119.8
O29 C28 C27 . . 124.63(16)
O29 C28 C23 . . 115.84(15)
C27 C28 C23 . . 119.53(16)
O29 C30 C31 . . 106.75(14)
O29 C30 H30A . . 110.4
C31 C30 H30A . . 110.4
O29 C30 H30B . . 110.4
C31 C30 H30B . . 110.4
H30A C30 H30B . . 108.6
O32 C31 C30 . . 110.48(14)
O32 C31 K1 . . 50.78(7)
C30 C31 K1 . . 89.97(10)
O32 C31 H31A . . 109.6
C30 C31 H31A . . 109.6
O32 C31 H31B . . 109.6
C30 C31 H31B . . 109.6
H31A C31 H31B . . 108.1
O32 C33 C34 . . 125.19(15)
O32 C33 C38 . . 115.09(14)
C34 C33 C38 . . 119.64(15)
C33 C34 C35 . . 120.02(16)
C33 C34 H34 . . 120.0
C35 C34 H34 . . 120.0
C36 C35 C34 . . 120.00(16)
C36 C35 H35 . . 120.0
C34 C35 H35 . . 120.0
C35 C36 C37 . . 120.30(16)
C35 C36 H36 . . 119.9
C37 C36 H36 . . 119.9
C38 C37 C36 . . 120.11(16)
C38 C37 H37 . . 119.9
C36 C37 H37 . . 119.9
O39 C38 C37 . . 124.58(15)
O39 C38 C33 . . 115.58(14)
C37 C38 C33 . . 119.84(15)
O39 C40 C41 . . 106.62(14)
O39 C40 H40A . . 110.4
C41 C40 H40A . . 110.4
O39 C40 H40B . . 110.4
C41 C40 H40B . . 110.4
H40A C40 H40B . . 108.6
O42 C41 C40 . . 110.51(16)
O42 C41 K1 . . 56.33(9)
C40 C41 K1 . . 92.34(10)
O42 C41 H41A . . 109.5
C40 C41 H41A . . 109.5
K1 C41 H41A . . 157.7
O42 C41 H41B . . 109.5
C40 C41 H41B . . 109.5
K1 C41 H41B . . 66.7
H41A C41 H41B . . 108.1
O43 C44 H44A . . 109.5
O43 C44 H44B . . 109.5
H44A C44 H44B . . 109.5
O43 C44 H44C . . 109.5
H44A C44 H44C . . 109.5
H44B C44 H44C . . 109.5
O46 C45 H45A . . 109.5
O46 C45 H45B . . 109.5
H45A C45 H45B . . 109.5
O46 C45 H45C . . 109.5
H45A C45 H45C . . 109.5
H45B C45 H45C . . 109.5
O19 K1 O32 . . 168.17(4)
O19 K1 O2 . . 100.02(4)
O32 K1 O2 . . 72.41(4)
O19 K1 O42 . . 81.63(4)
O32 K1 O42 . . 109.43(4)
O2 K1 O42 . . 151.43(4)
O19 K1 O39 . . 135.79(4)
O32 K1 O39 . . 55.94(3)
O2 K1 O39 . . 104.21(4)
O42 K1 O39 . . 59.86(4)
O19 K1 O12 . . 57.04(4)
O32 K1 O12 . . 124.03(4)
O2 K1 O12 . . 64.01(4)
O42 K1 O12 . . 94.75(4)
O39 K1 O12 . . 102.52(4)
O19 K1 O22 . . 62.20(4)
O32 K1 O22 . . 114.46(4)
O2 K1 O22 . . 126.13(4)
O42 K1 O22 . . 80.11(4)
O39 K1 O22 . . 124.19(4)
O12 K1 O22 . . 119.10(3)
O19 K1 O29 . . 114.87(4)
O32 K1 O29 . . 60.10(4)
O2 K1 O29 . . 104.66(4)
O42 K1 O29 . . 100.25(5)
O39 K1 O29 . . 94.01(4)
O12 K1 O29 . . 161.76(4)
O22 K1 O29 . . 54.44(3)
C4 O2 K1 . . 115.77(10)
C13 O12 C11 . . 114.41(12)
C13 O12 K1 . . 117.60(9)
C11 O12 K1 . . 116.59(8)
C18 O19 C20 . . 116.37(12)
C18 O19 K1 . . 120.56(10)
C20 O19 K1 . . 117.04(9)
C23 O22 C21 . . 116.74(13)
C23 O22 K1 . . 121.36(10)
C21 O22 K1 . . 103.44(9)
C28 O29 C30 . . 117.67(13)
C28 O29 K1 . . 122.12(10)
C30 O29 K1 . . 117.15(10)
C33 O32 C31 . . 118.60(13)
C33 O32 K1 . . 126.22(9)
C31 O32 K1 . . 105.11(9)
C38 O39 C40 . . 116.81(13)
C38 O39 K1 . . 124.89(9)
C40 O39 K1 . . 115.71(9)
C41 O42 K1 . . 98.18(11)
C41 O42 H42 . . 109.5
K1 O42 H42 . . 150.2
C44 O43 H43 . . 109.5
C45 O46 H46 . . 109.5

loop_
_geom_bond_atom_site_label_1
_geom_bond_atom_site_label_2
_geom_bond_site_symmetry_2
_geom_bond_distance
_geom_bond_publ_flag
C4 O3 . 1.244(2) ?
C4 O2 . 1.259(2) ?
C4 C5 . 1.525(2) ?
C5 C6 . 1.392(2) ?
C5 C10 . 1.406(2) ?
C6 C10 3_666 1.393(2) ?
C6 H6 . 0.9500 ?
C10 C6 3_666 1.393(2) ?
C10 C11 . 1.510(2) ?
C11 O12 . 1.4376(19) ?
C11 H11A . 0.9900 ?
C11 H11B . 0.9900 ?
C13 O12 . 1.3803(18) ?
C13 C14 . 1.388(2) ?
C13 C18 . 1.408(2) ?
C14 C15 . 1.392(2) ?
C14 H14 . 0.9500 ?
C15 C16 . 1.372(3) ?
C15 H15 . 0.9500 ?
C16 C17 . 1.394(3) ?
C16 H16 . 0.9500 ?
C17 C18 . 1.386(2) ?
C17 H17 . 0.9500 ?
C18 O19 . 1.380(2) ?
C20 O19 . 1.435(2) ?
C20 C21 . 1.500(2) ?
C20 H20A . 0.9900 ?
C20 H20B . 0.9900 ?
C21 O22 . 1.446(2) ?
C21 H21A . 0.9900 ?
C21 H21B . 0.9900 ?
C23 C24 . 1.378(3) ?
C23 O22 . 1.389(2) ?
C23 C28 . 1.409(2) ?
C24 C25 . 1.395(3) ?
C24 H24 . 0.9500 ?
C25 C26 . 1.378(3) ?
C25 H25 . 0.9500 ?
C26 C27 . 1.386(3) ?
C26 H26 . 0.9500 ?
C27 C28 . 1.386(2) ?
C27 H27 . 0.9500 ?
C28 O29 . 1.367(2) ?
C30 O29 . 1.439(2) ?
C30 C31 . 1.495(3) ?
C30 H30A . 0.9900 ?
C30 H30B . 0.9900 ?
C31 O32 . 1.441(2) ?
C31 H31A . 0.9900 ?
C31 H31B . 0.9900 ?
C33 O32 . 1.375(2) ?
C33 C34 . 1.383(2) ?
C33 C38 . 1.408(2) ?
C34 C35 . 1.399(3) ?
C34 H34 . 0.9500 ?
C35 C36 . 1.376(3) ?
C35 H35 . 0.9500 ?
C36 C37 . 1.394(2) ?
C36 H36 . 0.9500 ?
C37 C38 . 1.379(2) ?
C37 H37 . 0.9500 ?
C38 O39 . 1.371(2) ?
C40 O39 . 1.438(2) ?
C40 C41 . 1.495(3) ?
C40 H40A . 0.9900 ?
C40 H40B . 0.9900 ?
C41 O42 . 1.418(3) ?
C41 H41A . 0.9900 ?
C41 H41B . 0.9900 ?
C44 O43 . 1.387(3) ?
C44 H44A . 0.9800 ?
C44 H44B . 0.9800 ?
C44 H44C . 0.9800 ?
C45 O46 . 1.309(3) ?
C45 H45A . 0.9800 ?
C45 H45B . 0.9800 ?
C45 H45C . 0.9800 ?
K1 O19 . 2.7271(14) yes
K1 O32 . 2.7328(14) yes
K1 O2 . 2.7404(14) yes
K1 O42 . 2.7416(16) yes
K1 O39 . 2.7796(14) yes
K1 O12 . 2.8012(15) yes
K1 O22 . 2.8336(14) yes
K1 O29 . 2.8343(15) yes
O42 H42 . 0.8400 ?
O43 H43 . 0.8400 ?
O46 H46 . 0.8400 ?

loop_
_geom_hbond_atom_site_label_D
_geom_hbond_atom_site_label_H
_geom_hbond_atom_site_label_A
_geom_hbond_site_symmetry_A
_geom_hbond_distance_DH
_geom_hbond_distance_HA
_geom_hbond_distance_DA
_geom_hbond_angle_DHA
O42 H42 O43 4_566 0.84 1.83 2.644(2) 161.6
O46 H46 O3 . 0.84 1.90 2.730(2) 170.6
O43 H43 O2 . 0.84 1.80 2.634(2) 172.9

loop_
_geom_torsion_atom_site_label_1
_geom_torsion_atom_site_label_2
_geom_torsion_atom_site_label_3
_geom_torsion_atom_site_label_4
_geom_torsion_site_symmetry_1
_geom_torsion_site_symmetry_4
_geom_torsion
O3 C4 C5 C6 . . -36.1(2)
O2 C4 C5 C6 . . 142.04(15)
O3 C4 C5 C10 . . 145.50(16)
O2 C4 C5 C10 . . -36.4(2)
C10 C5 C6 C10 . 3_666 0.4(3)
C4 C5 C6 C10 . 3_666 -178.03(14)
C6 C5 C10 C6 . 3_666 -0.4(2)
C4 C5 C10 C6 . 3_666 177.98(14)
C6 C5 C10 C11 . . 172.09(14)
C4 C5 C10 C11 . . -9.5(2)
C6 C10 C11 O12 3_666 . -95.83(17)
C5 C10 C11 O12 . . 91.66(18)
O12 C13 C14 C15 . . -178.91(15)
C18 C13 C14 C15 . . 0.9(2)
C13 C14 C15 C16 . . 0.3(3)
C14 C15 C16 C17 . . -1.0(3)
C15 C16 C17 C18 . . 0.4(3)
C16 C17 C18 O19 . . -179.16(16)
C16 C17 C18 C13 . . 0.8(3)
O12 C13 C18 O19 . . -1.7(2)
C14 C13 C18 O19 . . 178.49(14)
O12 C13 C18 C17 . . 178.34(15)
C14 C13 C18 C17 . . -1.5(2)
O19 C20 C21 O22 . . -65.20(18)
O22 C23 C24 C25 . . 177.63(16)
C28 C23 C24 C25 . . 2.1(3)
C23 C24 C25 C26 . . -0.8(3)
C24 C25 C26 C27 . . -1.1(3)
C25 C26 C27 C28 . . 1.7(3)
C26 C27 C28 O29 . . -179.62(16)
C26 C27 C28 C23 . . -0.4(3)
C24 C23 C28 O29 . . 177.77(14)
O22 C23 C28 O29 . . 1.8(2)
C24 C23 C28 C27 . . -1.5(2)
O22 C23 C28 C27 . . -177.47(14)
O29 C30 C31 O32 . . 61.66(18)
O32 C33 C34 C35 . . 174.20(16)
C38 C33 C34 C35 . . -2.5(3)
C33 C34 C35 C36 . . 0.3(3)
C34 C35 C36 C37 . . 1.9(3)
C35 C36 C37 C38 . . -1.7(3)
C36 C37 C38 O39 . . 179.51(15)
C36 C37 C38 C33 . . -0.6(2)
O32 C33 C38 O39 . . 5.6(2)
C34 C33 C38 O39 . . -177.36(15)
O32 C33 C38 C37 . . -174.36(15)
C34 C33 C38 C37 . . 2.7(2)
O39 C40 C41 O42 . . 59.7(2)
C17 C18 O19 C20 . . 1.2(2)
C13 C18 O19 C20 . . -178.74(14)
C21 C20 O19 C18 . . 179.87(14)
C24 C23 O22 C21 . . 28.1(2)
C28 C23 O22 C21 . . -156.22(15)
C20 C21 O22 C23 . . -158.86(14)
C27 C28 O29 C30 . . 4.6(2)
C23 C28 O29 C30 . . -174.61(15)
C31 C30 O29 C28 . . -179.91(13)
C34 C33 O32 C31 . . 26.4(2)
C38 C33 O32 C31 . . -156.73(14)
C30 C31 O32 C33 . . 75.39(18)
C37 C38 O39 C40 . . -12.2(2)
C33 C38 O39 C40 . . 167.89(15)
C41 C40 O39 C38 . . -169.11(15)
